data_7223248
loop_
_publ_author_name
'Gong, Le Le'
'Feng, Xue Feng'
'Luo, Feng'
'Yi, Xian Feng'
'Zheng, An Min'

_publ_section_title
;
 Removal and safe reuse of highly toxic allyl alcohol using a highly
 selective photo-sensitive metal--organic framework
;
_journal_issue 7
_journal_name_full 'Green Chem.'
_journal_page_first 2047
_journal_paper_doi 10.1039/C5GC02182K
_journal_volume 18
_journal_year 2016
_chemical_formula_sum 'C26 H16 N4 O8 Zn'
_chemical_formula_weight 577.80
_chemical_name_systematic
; 
 ? 
;
_space_group_IT_number 14
_symmetry_cell_setting triclinic
_symmetry_space_group_name_Hall '-P 2ybc'
_symmetry_space_group_name_H-M 'P 1 21/c 1'
_atom_sites_solution_hydrogens geom
_atom_sites_solution_primary direct
_atom_sites_solution_secondary difmap
_audit_creation_method SHELXL-97
_cell_angle_alpha 90.00
_cell_angle_beta 90.671(18)
_cell_angle_gamma 90.00
_cell_formula_units_Z 4
_cell_length_a 19.13(3)
_cell_length_b 26.34(4)
_cell_length_c 11.628(17)
_cell_measurement_reflns_used 9785
_cell_measurement_temperature 113(2)
_cell_measurement_theta_max 27.29
_cell_measurement_theta_min 2.20
_cell_volume 5859(15)
_computing_cell_refinement 'Bruker SMART'
_computing_data_collection 'Bruker SMART'
_computing_data_reduction 'Bruker SAINT'
_computing_molecular_graphics 'Bruker SHELXTL'
_computing_publication_material 'Bruker SHELXTL'
_computing_structure_refinement 'SHELXL-97 (Sheldrick, 1997)'
_computing_structure_solution 'SHELXS-97 (Sheldrick, 1990)'
_diffrn_ambient_temperature 113(2)
_diffrn_measured_fraction_theta_full 0.857
_diffrn_measured_fraction_theta_max 0.857
_diffrn_measurement_device_type 'CCD area detector'
_diffrn_measurement_method 'phi and omega scans'
_diffrn_radiation_monochromator graphite
_diffrn_radiation_source 'fine-focus sealed tube'
_diffrn_radiation_type MoK\a
_diffrn_radiation_wavelength 0.71073
_diffrn_reflns_av_R_equivalents 0.0777
_diffrn_reflns_av_sigmaI/netI 0.1366
_diffrn_reflns_limit_h_max 22
_diffrn_reflns_limit_h_min -16
_diffrn_reflns_limit_k_max 31
_diffrn_reflns_limit_k_min -21
_diffrn_reflns_limit_l_max 13
_diffrn_reflns_limit_l_min -13
_diffrn_reflns_number 16156
_diffrn_reflns_theta_full 25.00
_diffrn_reflns_theta_max 25.00
_diffrn_reflns_theta_min 1.32
_exptl_absorpt_coefficient_mu 0.444
_exptl_absorpt_correction_T_max 0.9243
_exptl_absorpt_correction_T_min 0.9164
_exptl_absorpt_correction_type multi-scan
_exptl_crystal_colour Colorless
_exptl_crystal_density_diffrn 0.655
_exptl_crystal_density_method 'not measured'
_exptl_crystal_description Block
_exptl_crystal_F_000 1176
_exptl_crystal_size_max 0.20
_exptl_crystal_size_mid 0.20
_exptl_crystal_size_min 0.18
_platon_squeeze_details
;
;
_refine_diff_density_max 1.033
_refine_diff_density_min -0.934
_refine_diff_density_rms 0.100
_refine_ls_extinction_method none
_refine_ls_goodness_of_fit_ref 1.021
_refine_ls_hydrogen_treatment mixed
_refine_ls_matrix_type full
_refine_ls_number_parameters 328
_refine_ls_number_reflns 8835
_refine_ls_number_restraints 8
_refine_ls_restrained_S_all 1.029
_refine_ls_R_factor_all 0.1668
_refine_ls_R_factor_gt 0.1219
_refine_ls_shift/su_max 0.002
_refine_ls_shift/su_mean 0.000
_refine_ls_structure_factor_coef Fsqd
_refine_ls_weighting_details 'calc w=1/[\s^2^(Fo^2^)+(0.2000P)^2^+0.0000P] where P=(Fo^2^+2Fc^2^)/3'
_refine_ls_weighting_scheme calc
_refine_ls_wR_factor_gt 0.3075
_refine_ls_wR_factor_ref 0.3337
_reflns_number_gt 4783
_reflns_number_total 8835
_reflns_threshold_expression >2sigma(I)
_cod_data_source_file c5gc02182k2.cif
_cod_data_source_block ecit-20
_cod_depositor_comments
;
The following automatic conversions were performed:

'_symmetry_cell_setting' value 'Triclinic' changed to 'triclinic'
according to
/usr/data/users/saulius/crontab/automatic-downloads/rss-feeds/RSC/lib/dictionaries/cif_core.dic
dictionary named 'cif_core.dic' version 2.4.2 from 2011-04-26.

'_exptl_absorpt_correction_type' value 'Multi-scan' changed to
'multi-scan' according to
/usr/data/users/saulius/crontab/automatic-downloads/rss-feeds/RSC/lib/dictionaries/cif_core.dic
dictionary named 'cif_core.dic' version 2.4.2 from 2011-04-26.

Automatic conversion script
Id: cif_fix_values 4268 2015-11-12 08:31:59Z antanas 

 Adding full bibliography for 7223248.cif.
;
_cod_original_sg_symbol_H-M P2(1)/c
_cod_database_code 7223248

loop_
_symmetry_equiv_pos_as_xyz
'x, y, z'
'-x, y+1/2, -z+1/2'
'-x, -y, -z'
'x, -y-1/2, z-1/2'

loop_
_atom_site_label
_atom_site_type_symbol
_atom_site_fract_x
_atom_site_fract_y
_atom_site_fract_z
_atom_site_U_iso_or_equiv
_atom_site_adp_type
_atom_site_occupancy
_atom_site_symmetry_multiplicity
_atom_site_calc_flag
_atom_site_refinement_flags
N4 N 0.1097(3) 1.01756(19) 0.6467(3) 0.0714(19) Uani 1 1 d G
C1 C 0.0560(3) 0.98339(19) 0.6676(4) 0.088(3) Uani 1 1 d G
H1 H 0.0385 0.9633 0.6081 0.106 Uiso 1 1 calc R
C2 C 0.0284(3) 0.9793(2) 0.7772(4) 0.088(3) Uani 1 1 d G
H2 H -0.0076 0.9564 0.7911 0.105 Uiso 1 1 calc R
C3 C 0.0545(3) 1.0094(3) 0.8660(3) 0.096(3) Uani 1 1 d GD
C4 C 0.1083(4) 1.0436(2) 0.8452(4) 0.114(4) Uani 1 1 d G
H4 H 0.1257 1.0637 0.9046 0.137 Uiso 1 1 calc R
C5 C 0.1359(3) 1.0476(2) 0.7355(5) 0.083(3) Uani 1 1 d G
H5 H 0.1718 1.0705 0.7216 0.099 Uiso 1 1 calc R
C6 C 0.0287(5) 1.0098(3) 0.9859(7) 0.093(3) Uani 1 1 d D
H6 H 0.0561 1.0252 1.0426 0.112 Uiso 1 1 calc R
N3 N 0.2515(3) 1.0196(2) 0.4807(6) 0.091(2) Uani 1 1 d GU
C7 C 0.2778(3) 0.9762(2) 0.4289(8) 0.318(17) Uani 1 1 d G
H7 H 0.2476 0.9535 0.3924 0.382 Uiso 1 1 calc R
C8 C 0.3493(3) 0.96661(13) 0.4318(9) 0.63(3) Uani 1 1 d G
H8 H 0.3669 0.9376 0.3972 0.753 Uiso 1 1 calc R
C9 C 0.3944(2) 1.0005(2) 0.4865(9) 0.176(7) Uani 1 1 d GD
C10 C 0.3680(3) 1.0439(3) 0.5383(9) 0.174(7) Uani 1 1 d G
H10 H 0.3982 1.0666 0.5749 0.209 Uiso 1 1 calc R
C11 C 0.2966(3) 1.0535(3) 0.5354(8) 0.181(7) Uani 1 1 d G
H11 H 0.2790 1.0825 0.5701 0.217 Uiso 1 1 calc R
C12 C 0.4690(5) 0.9917(3) 0.4740(13) 0.199(8) Uani 1 1 d D
H12 H 0.4777 0.9688 0.4151 0.238 Uiso 1 1 calc R
C13 C 0.1130(4) 0.9544(3) 0.3095(7) 0.0553(18) Uani 1 1 d .
C14 C 0.0755(4) 0.9074(3) 0.2605(5) 0.0541(18) Uani 1 1 d .
C15 C 0.0332(5) 0.8797(3) 0.3245(7) 0.082(3) Uani 1 1 d .
H15 H 0.0257 0.8896 0.4001 0.098 Uiso 1 1 calc R
C16 C -0.0011(6) 0.8353(4) 0.2827(7) 0.099(3) Uani 1 1 d .
H16 H -0.0306 0.8174 0.3312 0.119 Uiso 1 1 calc R
C17 C 0.0084(5) 0.8181(3) 0.1705(6) 0.074(2) Uani 1 1 d .
C18 C 0.0511(5) 0.8498(3) 0.1017(5) 0.075(3) Uani 1 1 d .
C19 C 0.0841(5) 0.8918(3) 0.1496(5) 0.087(3) Uani 1 1 d .
H19 H 0.1139 0.9105 0.1033 0.104 Uiso 1 1 calc R
C20 C -0.1195(5) 0.6220(3) 0.0460(9) 0.079(3) Uani 1 1 d .
C21 C -0.0876(4) 0.6732(3) 0.0761(7) 0.065(2) Uani 1 1 d .
C22 C -0.0325(6) 0.6781(3) 0.1516(8) 0.107(4) Uani 1 1 d .
H22 H -0.0138 0.6489 0.1853 0.128 Uiso 1 1 calc R
C23 C -0.0040(6) 0.7240(4) 0.1794(8) 0.100(3) Uani 1 1 d .
H23 H 0.0317 0.7250 0.2344 0.120 Uiso 1 1 calc R
C24 C -0.0255(5) 0.7690(3) 0.1296(7) 0.074(2) Uani 1 1 d .
C25 C -0.0799(5) 0.7647(3) 0.0528(9) 0.089(3) Uani 1 1 d .
C26 C -0.1093(5) 0.7163(4) 0.0218(8) 0.091(3) Uani 1 1 d .
H26 H -0.1433 0.7144 -0.0358 0.110 Uiso 1 1 calc R
N1 N 0.0656(4) 0.8365(3) -0.0202(7) 0.090(2) Uani 1 1 d .
N2 N -0.1055(7) 0.8124(6) -0.0094(14) 0.174(6) Uani 1 1 d .
O1 O 0.1040(3) 0.96114(19) 0.4170(4) 0.0733(16) Uani 1 1 d .
O2 O 0.1431(4) 0.9814(2) 0.2413(6) 0.102(2) Uani 1 1 d .
O3 O -0.1700(4) 0.6224(3) -0.0296(7) 0.108(2) Uani 1 1 d .
O4 O -0.0961(3) 0.58237(18) 0.0881(5) 0.0840(18) Uani 1 1 d .
O5 O 0.0664(5) 0.7923(3) -0.0432(6) 0.126(3) Uani 1 1 d .
O6 O 0.0755(8) 0.8708(4) -0.0844(8) 0.233(7) Uani 1 1 d .
O7 O -0.1449(9) 0.8029(5) -0.0981(15) 0.269(8) Uani 1 1 d .
O8 O -0.0817(10) 0.8532(6) -0.0092(13) 0.256(8) Uani 1 1 d .
Zn1 Zn 0.14496(4) 1.02523(3) 0.47754(7) 0.0592(4) Uani 1 1 d .

loop_
_atom_site_aniso_label
_atom_site_aniso_U_11
_atom_site_aniso_U_22
_atom_site_aniso_U_33
_atom_site_aniso_U_23
_atom_site_aniso_U_13
_atom_site_aniso_U_12
N4 0.098(5) 0.052(4) 0.064(4) -0.009(3) -0.016(4) 0.027(3)
C1 0.106(7) 0.125(9) 0.034(4) -0.032(5) 0.002(4) -0.003(6)
C2 0.111(7) 0.082(7) 0.070(6) 0.036(5) 0.014(5) 0.022(5)
C3 0.136(9) 0.125(9) 0.028(4) -0.005(5) -0.012(5) 0.048(7)
C4 0.144(10) 0.152(11) 0.045(5) -0.012(6) -0.016(6) 0.019(8)
C5 0.108(7) 0.075(6) 0.065(5) -0.016(4) -0.020(5) -0.014(5)
C6 0.105(8) 0.065(6) 0.108(7) 0.024(5) -0.029(7) -0.006(5)
N3 0.148(6) 0.014(3) 0.111(5) -0.031(3) -0.003(4) 0.043(3)
C7 0.097(12) 0.46(5) 0.39(4) -0.08(3) -0.101(17) -0.042(17)
C8 1.57(8) 0.027(6) 0.284(16) 0.031(8) -0.06(3) -0.44(2)
C9 0.065(7) 0.174(13) 0.292(19) -0.063(13) 0.116(10) -0.012(7)
C10 0.047(6) 0.194(14) 0.280(19) -0.094(14) -0.017(9) 0.016(7)
C11 0.081(8) 0.26(2) 0.198(15) -0.075(15) 0.026(9) 0.043(11)
C12 0.239(15) 0.011(5) 0.349(19) -0.032(8) 0.168(14) -0.102(7)
C13 0.060(4) 0.039(4) 0.066(5) 0.019(4) -0.018(4) 0.003(3)
C14 0.080(5) 0.050(4) 0.033(3) -0.014(3) -0.008(3) 0.002(4)
C15 0.115(7) 0.068(6) 0.062(5) -0.041(4) 0.003(5) -0.027(5)
C16 0.148(9) 0.083(7) 0.067(6) -0.004(5) 0.020(5) -0.041(6)
C17 0.111(7) 0.062(5) 0.048(4) 0.002(4) -0.012(4) -0.006(5)
C18 0.152(8) 0.053(5) 0.018(3) -0.010(3) -0.024(4) 0.000(5)
C19 0.143(8) 0.104(7) 0.014(3) 0.002(4) -0.028(4) -0.023(6)
C20 0.103(6) 0.017(4) 0.118(7) -0.012(4) 0.045(6) -0.042(4)
C21 0.100(6) 0.021(4) 0.074(5) -0.018(4) 0.012(4) 0.009(4)
C22 0.199(11) 0.040(6) 0.081(6) 0.027(4) -0.042(7) -0.010(6)
C23 0.144(9) 0.069(7) 0.085(7) 0.015(5) -0.037(6) -0.024(6)
C24 0.093(6) 0.048(5) 0.079(5) 0.003(4) -0.013(5) -0.010(4)
C25 0.095(6) 0.019(4) 0.152(8) 0.009(5) -0.004(6) -0.040(4)
C26 0.095(7) 0.086(8) 0.093(7) -0.027(5) -0.020(5) -0.014(5)
N1 0.155(7) 0.037(4) 0.078(5) -0.018(4) -0.012(5) 0.012(4)
N2 0.142(10) 0.146(14) 0.231(15) -0.021(12) -0.097(10) -0.007(9)
O1 0.135(5) 0.050(3) 0.035(3) -0.018(2) 0.003(3) 0.011(3)
O2 0.136(6) 0.077(5) 0.093(5) -0.016(4) 0.003(4) -0.007(4)
O3 0.120(6) 0.078(5) 0.126(6) -0.009(4) 0.001(5) 0.000(4)
O4 0.125(5) 0.017(3) 0.109(4) 0.032(3) -0.005(3) -0.025(3)
O5 0.231(9) 0.062(5) 0.086(4) -0.019(4) 0.023(5) 0.003(5)
O6 0.50(2) 0.111(8) 0.090(6) 0.008(5) -0.018(9) -0.057(10)
O7 0.346(19) 0.136(10) 0.322(18) 0.091(11) -0.152(16) -0.061(11)
O8 0.38(2) 0.143(11) 0.244(15) 0.024(11) -0.142(14) -0.002(13)
Zn1 0.0687(6) 0.0398(6) 0.0691(6) -0.0196(4) -0.0023(4) 0.0262(4)

loop_
_atom_type_symbol
_atom_type_description
_atom_type_scat_dispersion_real
_atom_type_scat_dispersion_imag
_atom_type_scat_source
C C 0.0033 0.0016 'International Tables Vol C Tables 4.2.6.8 and 6.1.1.4'
H H 0.0000 0.0000 'International Tables Vol C Tables 4.2.6.8 and 6.1.1.4'
O O 0.0106 0.0060 'International Tables Vol C Tables 4.2.6.8 and 6.1.1.4'
N N 0.0061 0.0033 'International Tables Vol C Tables 4.2.6.8 and 6.1.1.4'
Zn Zn 0.2839 1.4301 'International Tables Vol C Tables 4.2.6.8 and 6.1.1.4'

loop_
_geom_angle_atom_site_label_1
_geom_angle_atom_site_label_2
_geom_angle_atom_site_label_3
_geom_angle
_geom_angle_site_symmetry_1
_geom_angle_site_symmetry_3
C1 N4 C5 120.0 . .
C1 N4 Zn1 118.2(3) . .
C5 N4 Zn1 121.7(3) . .
N4 C1 C2 120.0 . .
N4 C1 H1 120.0 . .
C2 C1 H1 120.0 . .
C3 C2 C1 120.0 . .
C3 C2 H2 120.0 . .
C1 C2 H2 120.0 . .
C2 C3 C4 120.0 . .
C2 C3 C6 125.6(6) . .
C4 C3 C6 114.4(6) . .
C5 C4 C3 120.0 . .
C5 C4 H4 120.0 . .
C3 C4 H4 120.0 . .
C4 C5 N4 120.0 . .
C4 C5 H5 120.0 . .
N4 C5 H5 120.0 . .
C6 C6 C3 122.8(11) 3_577 .
C6 C6 H6 118.6 3_577 .
C3 C6 H6 118.6 . .
C7 N3 C11 120.0 . .
C7 N3 Zn1 114.7(3) . .
C11 N3 Zn1 125.1(3) . .
N3 C7 C8 120.0 . .
N3 C7 H7 120.0 . .
C8 C7 H7 120.0 . .
C9 C8 C7 120.0 . .
C9 C8 H8 120.0 . .
C7 C8 H8 120.0 . .
C8 C9 C10 120.0 . .
C8 C9 C12 117.2(6) . .
C10 C9 C12 122.3(6) . .
C11 C10 C9 120.0 . .
C11 C10 H10 120.0 . .
C9 C10 H10 120.0 . .
C10 C11 N3 120.0 . .
C10 C11 H11 120.0 . .
N3 C11 H11 120.0 . .
C12 C12 C9 137.6(14) 3_676 .
C12 C12 H12 111.2 3_676 .
C9 C12 H12 111.2 . .
O2 C13 O1 128.8(7) . .
O2 C13 C14 116.9(7) . .
O1 C13 C14 114.1(6) . .
C15 C14 C19 116.5(7) . .
C15 C14 C13 121.4(6) . .
C19 C14 C13 122.1(7) . .
C14 C15 C16 122.9(7) . .
C14 C15 H15 118.6 . .
C16 C15 H15 118.6 . .
C17 C16 C15 121.5(8) . .
C17 C16 H16 119.3 . .
C15 C16 H16 119.3 . .
C16 C17 C18 114.7(7) . .
C16 C17 C24 120.7(8) . .
C18 C17 C24 124.6(7) . .
C19 C18 C17 120.3(6) . .
C19 C18 N1 118.7(8) . .
C17 C18 N1 120.8(7) . .
C14 C19 C18 124.0(8) . .
C14 C19 H19 118.0 . .
C18 C19 H19 118.0 . .
O4 C20 O3 122.7(7) . .
O4 C20 C21 121.0(10) . .
O3 C20 C21 116.2(8) . .
C26 C21 C22 116.6(7) . .
C26 C21 C20 120.9(8) . .
C22 C21 C20 122.3(8) . .
C23 C22 C21 122.4(8) . .
C23 C22 H22 118.8 . .
C21 C22 H22 118.8 . .
C22 C23 C24 123.1(9) . .
C22 C23 H23 118.4 . .
C24 C23 H23 118.4 . .
C25 C24 C23 115.0(7) . .
C25 C24 C17 126.5(7) . .
C23 C24 C17 118.4(8) . .
C24 C25 C26 122.0(8) . .
C24 C25 N2 118.5(7) . .
C26 C25 N2 119.3(10) . .
C21 C26 C25 120.5(8) . .
C21 C26 H26 119.8 . .
C25 C26 H26 119.8 . .
O6 N1 O5 126.7(9) . .
O6 N1 C18 116.8(8) . .
O5 N1 C18 116.5(8) . .
O8 N2 O7 113.8(16) . .
O8 N2 C25 129.4(13) . .
O7 N2 C25 113.4(12) . .
C13 O1 Zn1 114.1(5) . .
C20 O4 Zn1 109.3(6) . 2_545
O4 Zn1 O1 109.7(3) 2 .
O4 Zn1 N3 122.9(3) 2 .
O1 Zn1 N3 109.5(2) . .
O4 Zn1 N4 106.7(2) 2 .
O1 Zn1 N4 97.0(2) . .
N3 Zn1 N4 107.9(3) . .

loop_
_geom_bond_atom_site_label_1
_geom_bond_atom_site_label_2
_geom_bond_distance
_geom_bond_site_symmetry_2
N4 C1 1.3900 .
N4 C5 1.3900 .
N4 Zn1 2.097(5) .
C1 C2 1.3900 .
C1 H1 0.9300 .
C2 C3 1.3900 .
C2 H2 0.9300 .
C3 C4 1.3900 .
C3 C6 1.484(8) .
C4 C5 1.3900 .
C4 H4 0.9300 .
C5 H5 0.9300 .
C6 C6 1.261(16) 3_577
C6 H6 0.9300 .
N3 C7 1.3900 .
N3 C11 1.3900 .
N3 Zn1 2.043(6) .
C7 C8 1.3900 .
C7 H7 0.9300 .
C8 C9 1.3900 .
C8 H8 0.9300 .
C9 C10 1.3900 .
C9 C12 1.454(9) .
C10 C11 1.3900 .
C10 H10 0.9300 .
C11 H11 0.9300 .
C12 C12 1.40(2) 3_676
C12 H12 0.9300 .
C13 O2 1.214(9) .
C13 O1 1.277(9) .
C13 C14 1.537(10) .
C14 C15 1.325(10) .
C14 C19 1.365(9) .
C15 C16 1.423(11) .
C15 H15 0.9300 .
C16 C17 1.395(11) .
C16 H16 0.9300 .
C17 C18 1.422(11) .
C17 C24 1.519(11) .
C18 C19 1.388(11) .
C18 N1 1.489(10) .
C19 H19 0.9300 .
C20 O4 1.235(11) .
C20 O3 1.298(11) .
C20 C21 1.521(10) .
C21 C26 1.361(12) .
C21 C22 1.370(12) .
C22 C23 1.364(12) .
C22 H22 0.9300 .
C23 C24 1.381(12) .
C23 H23 0.9300 .
C24 C25 1.368(12) .
C25 C26 1.437(11) .
C25 N2 1.528(17) .
C26 H26 0.9300 .
N1 O6 1.189(11) .
N1 O5 1.196(9) .
N2 O8 1.167(16) .
N2 O7 1.295(16) .
O1 Zn1 1.986(5) .
O4 Zn1 1.925(6) 2_545
Zn1 O4 1.925(6) 2

loop_
_geom_torsion_atom_site_label_1
_geom_torsion_atom_site_label_2
_geom_torsion_atom_site_label_3
_geom_torsion_atom_site_label_4
_geom_torsion
_geom_torsion_site_symmetry_4
C5 N4 C1 C2 0.0 .
Zn1 N4 C1 C2 -176.3(3) .
N4 C1 C2 C3 0.0 .
C1 C2 C3 C4 0.0 .
C1 C2 C3 C6 178.4(6) .
C2 C3 C4 C5 0.0 .
C6 C3 C4 C5 -178.5(6) .
C3 C4 C5 N4 0.0 .
C1 N4 C5 C4 0.0 .
Zn1 N4 C5 C4 176.1(3) .
C2 C3 C6 C6 -14.6(16) 3_577
C4 C3 C6 C6 163.8(11) 3_577
C11 N3 C7 C8 0.0 .
Zn1 N3 C7 C8 -176.1(5) .
N3 C7 C8 C9 0.0 .
C7 C8 C9 C10 0.0 .
C7 C8 C9 C12 -172.4(9) .
C8 C9 C10 C11 0.0 .
C12 C9 C10 C11 172.0(10) .
C9 C10 C11 N3 0.0 .
C7 N3 C11 C10 0.0 .
Zn1 N3 C11 C10 175.7(5) .
C8 C9 C12 C12 -165.6(16) 3_676
C10 C9 C12 C12 22(2) 3_676
O2 C13 C14 C15 -170.3(8) .
O1 C13 C14 C15 5.3(10) .
O2 C13 C14 C19 10.1(11) .
O1 C13 C14 C19 -174.3(7) .
C19 C14 C15 C16 1.1(14) .
C13 C14 C15 C16 -178.6(8) .
C14 C15 C16 C17 0.5(16) .
C15 C16 C17 C18 -3.5(14) .
C15 C16 C17 C24 176.5(9) .
C16 C17 C18 C19 5.1(13) .
C24 C17 C18 C19 -174.9(8) .
C16 C17 C18 N1 -179.7(8) .
C24 C17 C18 N1 0.3(13) .
C15 C14 C19 C18 0.7(13) .
C13 C14 C19 C18 -179.7(8) .
C17 C18 C19 C14 -4.0(14) .
N1 C18 C19 C14 -179.3(8) .
O4 C20 C21 C26 173.9(8) .
O3 C20 C21 C26 -3.0(12) .
O4 C20 C21 C22 -0.9(13) .
O3 C20 C21 C22 -177.8(9) .
C26 C21 C22 C23 5.4(16) .
C20 C21 C22 C23 -179.6(9) .
C21 C22 C23 C24 -3.5(18) .
C22 C23 C24 C25 2.4(16) .
C22 C23 C24 C17 177.8(10) .
C16 C17 C24 C25 109.2(11) .
C18 C17 C24 C25 -70.7(13) .
C16 C17 C24 C23 -65.5(13) .
C18 C17 C24 C23 114.5(10) .
C23 C24 C25 C26 -3.5(15) .
C17 C24 C25 C26 -178.5(9) .
C23 C24 C25 N2 -178.0(11) .
C17 C24 C25 N2 7.1(16) .
C22 C21 C26 C25 -6.3(14) .
C20 C21 C26 C25 178.5(8) .
C24 C25 C26 C21 5.8(15) .
N2 C25 C26 C21 -179.8(10) .
C19 C18 N1 O6 -34.4(14) .
C17 C18 N1 O6 150.3(12) .
C19 C18 N1 O5 145.3(9) .
C17 C18 N1 O5 -30.0(13) .
C24 C25 N2 O8 7(3) .
C26 C25 N2 O8 -167(2) .
C24 C25 N2 O7 164.7(15) .
C26 C25 N2 O7 -10(2) .
O2 C13 O1 Zn1 0.5(10) .
C14 C13 O1 Zn1 -174.5(4) .
O3 C20 O4 Zn1 0.7(10) 2_545
C21 C20 O4 Zn1 -176.0(6) 2_545
C13 O1 Zn1 O4 66.2(6) 2
C13 O1 Zn1 N3 -71.4(5) .
C13 O1 Zn1 N4 176.8(5) .
C7 N3 Zn1 O4 -123.5(4) 2
C11 N3 Zn1 O4 60.6(6) 2
C7 N3 Zn1 O1 7.4(5) .
C11 N3 Zn1 O1 -168.6(5) .
C7 N3 Zn1 N4 111.8(4) .
C11 N3 Zn1 N4 -64.1(6) .
C1 N4 Zn1 O4 95.6(3) 2
C5 N4 Zn1 O4 -80.6(4) 2
C1 N4 Zn1 O1 -17.4(3) .
C5 N4 Zn1 O1 166.4(3) .
C1 N4 Zn1 N3 -130.5(3) .
C5 N4 Zn1 N3 53.3(3) .

loop_
_platon_squeeze_void_nr
_platon_squeeze_void_average_x
_platon_squeeze_void_average_y
_platon_squeeze_void_average_z
_platon_squeeze_void_volume
_platon_squeeze_void_count_electrons
_platon_squeeze_void_content
1 0.500 -0.003 -0.025 3731 1122 ' '
